data_7048856
loop_
_publ_author_name
'Kathewad, Neha'
'Kumar, Nandha'
'Dasgupta, Rajarshi'
'Ghosh, Moushakhi'
'Pal, Shiv'
'Khan, Shabana'

_publ_section_title
;
 The syntheses and photophysical properties of PNP-based Au(i) complexes
 with strong intramolecular AuAu interactions.
;
_journal_issue 21
_journal_name_full 'Dalton transactions (Cambridge, England : 2003)'
_journal_page_first 7274
_journal_page_last 7280
_journal_paper_doi 10.1039/c8dt04471f
_journal_volume 48
_journal_year 2019
_chemical_formula_moiety 'C32 H29 Au Cl N P2'
_chemical_formula_sum 'C32 H29 Au Cl N P2'
_chemical_formula_weight 721.92
_space_group_crystal_system triclinic
_space_group_IT_number 2
_space_group_name_Hall '-P 1'
_space_group_name_H-M_alt 'P -1'
_symmetry_space_group_name_Hall '-P 1'
_symmetry_space_group_name_H-M 'P -1'
_atom_sites_solution_hydrogens geom
_audit_block_doi 10.5517/ccdc.csd.cc1pz943
_audit_creation_method SHELXL-2014/7
_audit_update_record
;
2019-01-25 deposited with the CCDC.
2019-02-04 downloaded from the CCDC.
;
_cell_angle_alpha 96.481(4)
_cell_angle_beta 99.229(4)
_cell_angle_gamma 96.747(4)
_cell_formula_units_Z 4
_cell_length_a 10.7487(19)
_cell_length_b 13.558(2)
_cell_length_c 19.785(4)
_cell_measurement_reflns_used 9287
_cell_measurement_temperature 150(2)
_cell_measurement_theta_max 28.26
_cell_measurement_theta_min 2.43
_cell_volume 2800.6(9)
_computing_structure_refinement 'SHELXL-2014/7 (Sheldrick, 2014)'
_diffrn_ambient_temperature 150(2)
_diffrn_measured_fraction_theta_full 0.999
_diffrn_measured_fraction_theta_max 0.999
_diffrn_measurement_device_type 'Bruker APEX-II CCD'
_diffrn_measurement_method '\f and \w scans'
_diffrn_radiation_type MoK\a
_diffrn_radiation_wavelength 0.71073
_diffrn_reflns_av_R_equivalents 0.0521
_diffrn_reflns_av_unetI/netI 0.0433
_diffrn_reflns_Laue_measured_fraction_full 0.999
_diffrn_reflns_Laue_measured_fraction_max 0.999
_diffrn_reflns_limit_h_max 12
_diffrn_reflns_limit_h_min -12
_diffrn_reflns_limit_k_max 16
_diffrn_reflns_limit_k_min -16
_diffrn_reflns_limit_l_max 23
_diffrn_reflns_limit_l_min -23
_diffrn_reflns_number 43610
_diffrn_reflns_point_group_measured_fraction_full 0.999
_diffrn_reflns_point_group_measured_fraction_max 0.999
_diffrn_reflns_theta_full 25.242
_diffrn_reflns_theta_max 25.249
_diffrn_reflns_theta_min 2.295
_exptl_absorpt_coefficient_mu 5.485
_exptl_absorpt_correction_type multi-scan
_exptl_absorpt_process_details 'Sheldrick,G.M(2012)SADABS.Bruker AXS Inc.,Madison,Wisconsin,USA.'
_exptl_crystal_colour Colourless
_exptl_crystal_density_diffrn 1.712
_exptl_crystal_description Block
_exptl_crystal_F_000 1416
_exptl_crystal_size_max 0.1
_exptl_crystal_size_mid 0.1
_exptl_crystal_size_min 0.1
_exptl_transmission_factor_max 0.7457
_exptl_transmission_factor_min 0.4779
_refine_diff_density_max 0.629
_refine_diff_density_min -0.930
_refine_diff_density_rms 0.116
_refine_ls_extinction_method none
_refine_ls_goodness_of_fit_ref 1.028
_refine_ls_hydrogen_treatment constr
_refine_ls_matrix_type full
_refine_ls_number_parameters 671
_refine_ls_number_reflns 10140
_refine_ls_number_restraints 0
_refine_ls_restrained_S_all 1.028
_refine_ls_R_factor_all 0.0334
_refine_ls_R_factor_gt 0.0246
_refine_ls_shift/su_max 0.003
_refine_ls_shift/su_mean 0.000
_refine_ls_structure_factor_coef Fsqd
_refine_ls_weighting_details 'w=1/[\s^2^(Fo^2^)+(0.0144P)^2^+2.7370P] where P=(Fo^2^+2Fc^2^)/3'
_refine_ls_weighting_scheme calc
_refine_ls_wR_factor_gt 0.0521
_refine_ls_wR_factor_ref 0.0551
_reflns_Friedel_coverage 0.000
_reflns_number_gt 8775
_reflns_number_total 10140
_reflns_threshold_expression 'I > 2\s(I)'
_cod_data_source_file c8dt04471f2.cif
_cod_data_source_block 3
_cod_depositor_comments
;
The following automatic conversions were performed:

'_exptl_absorpt_correction_type' value 'MULTI-SCAN' changed to
'multi-scan' according to
/home/data/users/saulius/crontab/automatic-downloads/rss-feeds/RSC/lib/dictionaries/cif_core.dic
dictionary named 'cif_core.dic' version 2.4.2 from 2011-04-26.

Automatic conversion script
Id: cif_fix_values 4973 2017-02-22 13:04:09Z antanas 

 Adding full bibliography for 7048855--7048857.cif.
;
_cod_database_code 7048856
_shelx_shelxl_version_number 2014/7
_shelx_space_group_comment
;
The symmetry employed for this shelxl refinement is uniquely defined
by the following loop, which should always be used as a source of
symmetry information in preference to the above space-group names.
They are only intended as comments.
;

loop_
_space_group_symop_operation_xyz
'x, y, z'
'-x, -y, -z'

loop_
_atom_site_label
_atom_site_type_symbol
_atom_site_fract_x
_atom_site_fract_y
_atom_site_fract_z
_atom_site_U_iso_or_equiv
_atom_site_adp_type
_atom_site_occupancy
_atom_site_site_symmetry_order
_atom_site_calc_flag
_atom_site_refinement_flags_posn
_atom_site_refinement_flags_adp
Au1 Au 0.49788(2) 0.76540(2) 0.88013(2) 0.00990(4) Uani 1 1 d . .
Au2 Au 0.08258(2) 0.78355(2) 0.35067(2) 0.00925(4) Uani 1 1 d . .
Cl2 Cl -0.07783(9) 0.87008(7) 0.31186(5) 0.0173(2) Uani 1 1 d . .
P3 P 0.25117(9) 0.71160(7) 0.38947(5) 0.0082(2) Uani 1 1 d . .
P1 P 0.29768(9) 0.70564(7) 0.88592(5) 0.0085(2) Uani 1 1 d . .
Cl1 Cl 0.69959(9) 0.83022(7) 0.87194(5) 0.0203(2) Uani 1 1 d . .
P2 P 0.13399(9) 0.66164(7) 0.98986(5) 0.0092(2) Uani 1 1 d . .
P4 P 0.41086(9) 0.68463(7) 0.52106(5) 0.0102(2) Uani 1 1 d . .
N1 N 0.2757(3) 0.7176(2) 0.96896(15) 0.0092(7) Uani 1 1 d . .
N2 N 0.2824(3) 0.7329(2) 0.47664(15) 0.0083(6) Uani 1 1 d . .
C1 C 0.0861(3) 0.7356(3) 0.52722(17) 0.0083(8) Uani 1 1 d . .
C2 C 0.0039(3) 0.7916(3) 0.55736(19) 0.0144(8) Uani 1 1 d . .
H2 H -0.0667 0.7586 0.5712 0.017 Uiso 1 1 calc R U
C3 C 0.4810(3) 0.7400(3) 1.04892(17) 0.0096(8) Uani 1 1 d . .
C4 C 0.2359(3) 0.8228(3) 0.78394(19) 0.0149(9) Uani 1 1 d . .
H4 H 0.3197 0.8203 0.7782 0.018 Uiso 1 1 calc R U
C5 C 0.0800(3) 0.7604(3) 1.04394(19) 0.0117(8) Uani 1 1 d . .
C6 C 0.2568(3) 0.5740(3) 0.85042(18) 0.0097(8) Uani 1 1 d . .
C7 C 0.1182(4) 0.5203(3) 0.34634(18) 0.0144(8) Uani 1 1 d . .
H7 H 0.0464 0.5506 0.3513 0.017 Uiso 1 1 calc R U
C8 C 0.3324(4) 0.4184(3) 0.81528(19) 0.0198(9) Uani 1 1 d . .
H8 H 0.3994 0.3826 0.8094 0.024 Uiso 1 1 calc R U
C9 C 0.5785(4) 0.8251(3) 0.2828(2) 0.0175(9) Uani 1 1 d . .
H9 H 0.6432 0.8461 0.2595 0.021 Uiso 1 1 calc R U
C10 C 0.5785(3) 0.8028(3) 1.09418(18) 0.0137(8) Uani 1 1 d . .
H10 H 0.6489 0.7761 1.1146 0.016 Uiso 1 1 calc R U
C11 C 0.4938(4) 0.6302(3) 1.03493(19) 0.0160(9) Uani 1 1 d . .
H11A H 0.4490 0.5936 1.0645 0.024 Uiso 1 1 calc R U
H11B H 0.5821 0.6218 1.0438 0.024 Uiso 1 1 calc R U
H11C H 0.4584 0.6053 0.9875 0.024 Uiso 1 1 calc R U
C12 C 0.3430(3) 0.5880(3) 0.56715(18) 0.0108(8) Uani 1 1 d . .
C13 C 0.1880(3) 0.7712(3) 0.83352(18) 0.0100(8) Uani 1 1 d . .
C14 C 0.2145(3) 0.8927(3) 0.51676(18) 0.0108(8) Uani 1 1 d . .
C15 C 0.1314(4) 0.5265(3) 0.83005(19) 0.0170(9) Uani 1 1 d . .
H15 H 0.0638 0.5625 0.8339 0.020 Uiso 1 1 calc R U
C16 C 0.2382(3) 0.5779(3) 0.36121(18) 0.0109(8) Uani 1 1 d . .
C17 C 0.5066(3) 0.7988(3) 0.3886(2) 0.0164(9) Uani 1 1 d . .
H17 H 0.5235 0.8031 0.4365 0.020 Uiso 1 1 calc R U
C18 C 0.5725(4) 0.9042(3) 1.1093(2) 0.0185(9) Uani 1 1 d . .
H18 H 0.6371 0.9452 1.1403 0.022 Uiso 1 1 calc R U
C19 C 0.0246(3) 0.8951(3) 0.56715(19) 0.0151(9) Uani 1 1 d . .
H19 H -0.0313 0.9311 0.5875 0.018 Uiso 1 1 calc R U
C20 C 0.3712(3) 0.8853(3) 1.03064(19) 0.0123(8) Uani 1 1 d . .
C21 C 0.2587(4) 0.4157(3) 1.0635(2) 0.0180(9) Uani 1 1 d . .
H21 H 0.2856 0.3581 1.0440 0.022 Uiso 1 1 calc R U
C22 C 0.3036(4) 0.6008(3) 0.63093(19) 0.0168(9) Uani 1 1 d . .
H22 H 0.3085 0.6652 0.6541 0.020 Uiso 1 1 calc R U
C23 C 0.1614(4) 0.8776(3) 0.7432(2) 0.0202(9) Uani 1 1 d . .
H23 H 0.1944 0.9113 0.7102 0.024 Uiso 1 1 calc R U
C24 C 0.6028(4) 0.8297(3) 0.3535(2) 0.0195(9) Uani 1 1 d . .
H24 H 0.6840 0.8538 0.3780 0.023 Uiso 1 1 calc R U
C25 C 0.3622(4) 0.7583(3) 0.2815(2) 0.0198(9) Uani 1 1 d . .
H25 H 0.2808 0.7351 0.2570 0.024 Uiso 1 1 calc R U
C26 C 0.4261(4) 0.8392(3) 0.63732(19) 0.0135(8) Uani 1 1 d . .
H26 H 0.3388 0.8247 0.6355 0.016 Uiso 1 1 calc R U
C27 C 0.3564(4) 0.5190(3) 0.84244(19) 0.0172(9) Uani 1 1 d . .
H27 H 0.4400 0.5501 0.8555 0.021 Uiso 1 1 calc R U
C28 C 0.1932(3) 0.7877(3) 0.50849(17) 0.0082(8) Uani 1 1 d . .
C29 C 0.1293(4) 0.9452(3) 0.54649(19) 0.0153(9) Uani 1 1 d . .
H29 H 0.1425 1.0149 0.5526 0.018 Uiso 1 1 calc R U
C30 C 0.4960(4) 0.9141(3) 0.6871(2) 0.0214(9) Uani 1 1 d . .
H30 H 0.4553 0.9498 0.7179 0.026 Uiso 1 1 calc R U
C31 C 0.0620(3) 0.7748(3) 0.84093(19) 0.0153(9) Uani 1 1 d . .
H31 H 0.0277 0.7397 0.8729 0.018 Uiso 1 1 calc R U
C32 C 0.2211(4) 0.4864(3) 1.0225(2) 0.0171(9) Uani 1 1 d . .
H32 H 0.2199 0.4744 0.9752 0.020 Uiso 1 1 calc R U
C33 C 0.4579(4) 0.7891(3) 0.2465(2) 0.0232(10) Uani 1 1 d . .
H33 H 0.4413 0.7856 0.1986 0.028 Uiso 1 1 calc R U
C34 C 0.3858(3) 0.7615(3) 0.35291(19) 0.0108(8) Uani 1 1 d . .
C35 C 0.4693(4) 0.9434(3) 1.0776(2) 0.0177(9) Uani 1 1 d . .
H35 H 0.4653 1.0114 1.0882 0.021 Uiso 1 1 calc R U
C36 C 0.1053(4) 0.4186(3) 0.3242(2) 0.0195(9) Uani 1 1 d . .
H36 H 0.0251 0.3806 0.3141 0.023 Uiso 1 1 calc R U
C37 C 0.2078(4) 0.3716(3) 0.7969(2) 0.0218(10) Uani 1 1 d . .
H37 H 0.1911 0.3038 0.7797 0.026 Uiso 1 1 calc R U
C38 C 0.3768(3) 0.7820(3) 1.01784(18) 0.0098(8) Uani 1 1 d . .
C39 C 0.1804(4) 0.5867(3) 1.1202(2) 0.0195(9) Uani 1 1 d . .
H39 H 0.1524 0.6437 1.1400 0.023 Uiso 1 1 calc R U
C40 C 0.6159(4) 0.8087(3) 0.5949(2) 0.0187(9) Uani 1 1 d . .
H40 H 0.6574 0.7737 0.5642 0.022 Uiso 1 1 calc R U
C41 C 0.0509(3) 0.6234(3) 0.5114(2) 0.0143(8) Uani 1 1 d . .
H41A H 0.0350 0.5967 0.5526 0.021 Uiso 1 1 calc R U
H41B H 0.1195 0.5944 0.4950 0.021 Uiso 1 1 calc R U
H41C H -0.0244 0.6078 0.4766 0.021 Uiso 1 1 calc R U
C42 C 0.1436(4) 0.8127(3) 1.10709(19) 0.0154(9) Uani 1 1 d . .
H42 H 0.2247 0.8003 1.1252 0.018 Uiso 1 1 calc R U
C43 C -0.0409(4) 0.7824(3) 1.0177(2) 0.0166(9) Uani 1 1 d . .
H43 H -0.0842 0.7496 0.9751 0.020 Uiso 1 1 calc R U
C44 C 0.1848(3) 0.5756(3) 1.05051(19) 0.0112(8) Uani 1 1 d . .
C45 C 0.0362(4) 0.8817(3) 0.7523(2) 0.0169(9) Uani 1 1 d . .
H45 H -0.0145 0.9189 0.7256 0.020 Uiso 1 1 calc R U
C46 C 0.4845(3) 0.7854(3) 0.58989(18) 0.0126(8) Uani 1 1 d . .
C47 C 0.2519(4) 0.4225(3) 0.6276(2) 0.0188(9) Uani 1 1 d . .
H47 H 0.2214 0.3678 0.6476 0.023 Uiso 1 1 calc R U
C48 C 0.2674(4) 0.9344(3) 0.9930(2) 0.0212(9) Uani 1 1 d . .
H48A H 0.2427 0.9844 1.0247 0.032 Uiso 1 1 calc R U
H48B H 0.1953 0.8848 0.9740 0.032 Uiso 1 1 calc R U
H48C H 0.2979 0.9654 0.9564 0.032 Uiso 1 1 calc R U
C49 C 0.1085(4) 0.4254(3) 0.8042(2) 0.0213(9) Uani 1 1 d . .
H49 H 0.0251 0.3936 0.7915 0.026 Uiso 1 1 calc R U
C50 C -0.0965(4) 0.8528(3) 1.0548(2) 0.0271(11) Uani 1 1 d . .
H50 H -0.1771 0.8666 1.0370 0.033 Uiso 1 1 calc R U
C51 C 0.2919(4) 0.4084(3) 0.5651(2) 0.0197(9) Uani 1 1 d . .
H51 H 0.2886 0.3437 0.5428 0.024 Uiso 1 1 calc R U
C52 C 0.2128(4) 0.3735(3) 0.31724(19) 0.0197(9) Uani 1 1 d . .
H52 H 0.2047 0.3050 0.3029 0.024 Uiso 1 1 calc R U
C53 C 0.2573(4) 0.5193(3) 0.6605(2) 0.0214(10) Uani 1 1 d . .
H53 H 0.2298 0.5296 0.7026 0.026 Uiso 1 1 calc R U
C54 C 0.3251(4) 0.9495(3) 0.4930(2) 0.0174(9) Uani 1 1 d . .
H54A H 0.4033 0.9314 0.5157 0.026 Uiso 1 1 calc R U
H54B H 0.3246 1.0202 0.5043 0.026 Uiso 1 1 calc R U
H54C H 0.3179 0.9332 0.4439 0.026 Uiso 1 1 calc R U
C55 C 0.3458(4) 0.5316(3) 0.35403(19) 0.0156(9) Uani 1 1 d . .
H55 H 0.4263 0.5690 0.3643 0.019 Uiso 1 1 calc R U
C56 C -0.0126(3) 0.8306(3) 0.80077(19) 0.0159(9) Uani 1 1 d . .
H56 H -0.0963 0.8336 0.8066 0.019 Uiso 1 1 calc R U
C57 C 0.2566(4) 0.4302(3) 1.1332(2) 0.0192(9) Uani 1 1 d . .
H57 H 0.2822 0.3827 1.1610 0.023 Uiso 1 1 calc R U
C58 C 0.2163(4) 0.5155(3) 1.1615(2) 0.0246(10) Uani 1 1 d . .
H58 H 0.2132 0.5255 1.2084 0.029 Uiso 1 1 calc R U
C59 C 0.3371(3) 0.4899(3) 0.53491(19) 0.0143(8) Uani 1 1 d . .
H59 H 0.3640 0.4790 0.4926 0.017 Uiso 1 1 calc R U
C60 C 0.3320(4) 0.4303(3) 0.33160(19) 0.0191(9) Uani 1 1 d . .
H60 H 0.4034 0.3997 0.3261 0.023 Uiso 1 1 calc R U
C61 C 0.0861(4) 0.8834(3) 1.1429(2) 0.0261(10) Uani 1 1 d . .
H61 H 0.1294 0.9185 1.1848 0.031 Uiso 1 1 calc R U
C62 C 0.6861(4) 0.8836(3) 0.6455(2) 0.0280(11) Uani 1 1 d . .
H62 H 0.7737 0.8982 0.6482 0.034 Uiso 1 1 calc R U
C63 C 0.6264(4) 0.9358(3) 0.6912(2) 0.0283(11) Uani 1 1 d . .
H63 H 0.6733 0.9857 0.7248 0.034 Uiso 1 1 calc R U
C64 C -0.0340(4) 0.9018(3) 1.1171(2) 0.0322(11) Uani 1 1 d . .
H64 H -0.0727 0.9478 1.1421 0.039 Uiso 1 1 calc R U

loop_
_atom_site_aniso_label
_atom_site_aniso_U_11
_atom_site_aniso_U_22
_atom_site_aniso_U_33
_atom_site_aniso_U_23
_atom_site_aniso_U_13
_atom_site_aniso_U_12
Au1 0.00896(8) 0.01019(8) 0.01137(8) 0.00251(6) 0.00359(6) 0.00119(6)
Au2 0.00873(8) 0.00954(8) 0.00895(8) 0.00047(6) 0.00067(6) 0.00094(6)
Cl2 0.0144(5) 0.0153(5) 0.0211(5) -0.0006(4) -0.0019(4) 0.0070(4)
P3 0.0084(4) 0.0085(5) 0.0072(5) 0.0000(4) 0.0013(4) 0.0000(4)
P1 0.0091(5) 0.0092(5) 0.0076(5) 0.0014(4) 0.0028(4) 0.0008(4)
Cl1 0.0113(5) 0.0187(5) 0.0323(6) 0.0049(5) 0.0088(4) -0.0011(4)
P2 0.0092(5) 0.0090(5) 0.0094(5) 0.0014(4) 0.0026(4) -0.0002(4)
P4 0.0089(5) 0.0121(5) 0.0100(5) 0.0022(4) 0.0016(4) 0.0026(4)
N1 0.0095(15) 0.0113(16) 0.0079(16) 0.0023(13) 0.0040(13) 0.0012(13)
N2 0.0060(15) 0.0119(16) 0.0076(15) 0.0015(13) 0.0027(12) 0.0019(13)
C1 0.0085(18) 0.0101(19) 0.0052(18) 0.0004(15) 0.0001(14) -0.0011(15)
C2 0.0105(19) 0.019(2) 0.015(2) 0.0051(17) 0.0052(16) 0.0013(17)
C3 0.0122(19) 0.013(2) 0.0050(18) 0.0040(16) 0.0045(15) 0.0008(16)
C4 0.0108(19) 0.022(2) 0.013(2) 0.0049(18) 0.0043(16) 0.0028(17)
C5 0.0124(19) 0.0104(19) 0.014(2) 0.0061(16) 0.0070(16) -0.0006(16)
C6 0.0139(19) 0.0087(19) 0.0066(18) 0.0029(15) 0.0026(15) -0.0003(16)
C7 0.014(2) 0.017(2) 0.010(2) 0.0009(17) 0.0008(16) -0.0010(17)
C8 0.032(2) 0.012(2) 0.013(2) -0.0008(17) -0.0053(18) 0.0109(19)
C9 0.016(2) 0.022(2) 0.017(2) 0.0067(18) 0.0094(17) 0.0015(18)
C10 0.0116(19) 0.020(2) 0.0095(19) 0.0047(17) 0.0032(16) 0.0001(17)
C11 0.017(2) 0.018(2) 0.013(2) 0.0034(17) -0.0028(16) 0.0065(18)
C12 0.0090(18) 0.013(2) 0.0103(19) 0.0032(16) -0.0001(15) 0.0012(16)
C13 0.0115(19) 0.012(2) 0.0062(18) 0.0013(16) 0.0015(15) 0.0017(16)
C14 0.0146(19) 0.0095(19) 0.0068(18) 0.0012(15) -0.0015(15) -0.0005(16)
C15 0.019(2) 0.018(2) 0.013(2) 0.0020(17) 0.0043(17) 0.0003(18)
C16 0.0150(19) 0.0099(19) 0.0076(19) 0.0014(16) 0.0004(15) 0.0033(16)
C17 0.017(2) 0.021(2) 0.010(2) 0.0023(17) 0.0023(16) -0.0014(18)
C18 0.018(2) 0.021(2) 0.014(2) 0.0017(18) 0.0026(17) -0.0080(18)
C19 0.014(2) 0.019(2) 0.014(2) 0.0004(17) 0.0024(16) 0.0092(17)
C20 0.015(2) 0.012(2) 0.011(2) 0.0016(16) 0.0066(16) 0.0010(16)
C21 0.019(2) 0.012(2) 0.025(2) 0.0033(18) 0.0088(18) 0.0025(17)
C22 0.021(2) 0.017(2) 0.010(2) -0.0004(17) 0.0004(17) -0.0001(18)
C23 0.016(2) 0.025(2) 0.022(2) 0.0132(19) 0.0025(18) 0.0012(19)
C24 0.012(2) 0.021(2) 0.021(2) 0.0009(18) 0.0003(17) -0.0084(18)
C25 0.010(2) 0.034(3) 0.013(2) 0.0011(19) 0.0010(16) -0.0029(18)
C26 0.013(2) 0.013(2) 0.014(2) 0.0063(17) 0.0005(16) -0.0006(16)
C27 0.017(2) 0.020(2) 0.012(2) 0.0010(18) -0.0034(16) 0.0009(18)
C28 0.0075(18) 0.0116(19) 0.0048(18) -0.0008(15) -0.0008(14) 0.0026(15)
C29 0.021(2) 0.008(2) 0.016(2) 0.0006(16) -0.0006(17) 0.0030(17)
C30 0.032(2) 0.017(2) 0.013(2) 0.0013(18) 0.0008(18) 0.002(2)
C31 0.0124(19) 0.021(2) 0.013(2) 0.0023(17) 0.0037(16) 0.0016(17)
C32 0.022(2) 0.013(2) 0.017(2) 0.0032(17) 0.0060(17) 0.0007(18)
C33 0.019(2) 0.040(3) 0.012(2) 0.005(2) 0.0062(17) 0.003(2)
C34 0.0095(19) 0.012(2) 0.012(2) 0.0019(16) 0.0062(15) 0.0000(16)
C35 0.022(2) 0.012(2) 0.018(2) -0.0019(17) 0.0078(18) -0.0046(18)
C36 0.023(2) 0.014(2) 0.018(2) 0.0029(18) -0.0004(18) -0.0046(18)
C37 0.038(3) 0.012(2) 0.012(2) -0.0014(17) -0.0041(19) 0.001(2)
C38 0.0090(18) 0.015(2) 0.0056(18) -0.0003(16) 0.0043(15) -0.0008(16)
C39 0.028(2) 0.015(2) 0.018(2) 0.0055(18) 0.0064(18) 0.0088(19)
C40 0.016(2) 0.023(2) 0.017(2) 0.0090(18) -0.0009(17) -0.0004(18)
C41 0.0123(19) 0.012(2) 0.019(2) 0.0046(17) 0.0053(16) -0.0016(16)
C42 0.015(2) 0.016(2) 0.015(2) 0.0006(17) 0.0044(17) -0.0012(17)
C43 0.017(2) 0.017(2) 0.018(2) 0.0036(18) 0.0054(17) 0.0035(17)
C44 0.0095(18) 0.011(2) 0.012(2) 0.0011(16) 0.0025(15) -0.0023(16)
C45 0.018(2) 0.016(2) 0.015(2) 0.0021(17) -0.0023(17) 0.0044(18)
C46 0.0121(19) 0.015(2) 0.0096(19) 0.0052(16) -0.0024(15) 0.0002(16)
C47 0.019(2) 0.018(2) 0.018(2) 0.0073(18) -0.0004(17) -0.0020(18)
C48 0.026(2) 0.010(2) 0.029(2) 0.0042(18) 0.0066(19) 0.0020(18)
C49 0.023(2) 0.022(2) 0.014(2) -0.0017(18) 0.0007(18) -0.0081(19)
C50 0.022(2) 0.030(3) 0.034(3) 0.007(2) 0.007(2) 0.014(2)
C51 0.021(2) 0.014(2) 0.023(2) 0.0013(18) 0.0011(18) 0.0006(18)
C52 0.036(3) 0.008(2) 0.011(2) -0.0017(17) -0.0028(18) 0.0007(19)
C53 0.025(2) 0.027(2) 0.014(2) 0.0071(19) 0.0055(18) 0.002(2)
C54 0.024(2) 0.010(2) 0.018(2) 0.0044(17) 0.0050(18) 0.0004(18)
C55 0.015(2) 0.019(2) 0.011(2) -0.0002(17) -0.0033(16) 0.0008(17)
C56 0.0107(19) 0.021(2) 0.015(2) -0.0004(18) -0.0014(16) 0.0037(17)
C57 0.025(2) 0.018(2) 0.016(2) 0.0076(18) 0.0014(18) 0.0050(19)
C58 0.041(3) 0.024(2) 0.011(2) 0.0057(19) 0.0050(19) 0.008(2)
C59 0.0130(19) 0.020(2) 0.010(2) 0.0014(17) 0.0015(16) 0.0041(17)
C60 0.028(2) 0.017(2) 0.013(2) -0.0014(17) -0.0010(18) 0.0141(19)
C61 0.029(2) 0.026(3) 0.020(2) -0.008(2) 0.006(2) 0.000(2)
C62 0.017(2) 0.037(3) 0.025(3) 0.007(2) -0.0021(19) -0.008(2)
C63 0.032(3) 0.029(3) 0.016(2) 0.001(2) -0.007(2) -0.013(2)
C64 0.036(3) 0.022(3) 0.041(3) -0.006(2) 0.015(2) 0.012(2)

loop_
_atom_type_symbol
_atom_type_description
_atom_type_scat_dispersion_real
_atom_type_scat_dispersion_imag
_atom_type_scat_source
C C 0.0033 0.0016 'International Tables Vol C Tables 4.2.6.8 and 6.1.1.4'
H H 0.0000 0.0000 'International Tables Vol C Tables 4.2.6.8 and 6.1.1.4'
Au Au -2.0133 8.8022 'International Tables Vol C Tables 4.2.6.8 and 6.1.1.4'
Cl Cl 0.1484 0.1585 'International Tables Vol C Tables 4.2.6.8 and 6.1.1.4'
N N 0.0061 0.0033 'International Tables Vol C Tables 4.2.6.8 and 6.1.1.4'
P P 0.1023 0.0942 'International Tables Vol C Tables 4.2.6.8 and 6.1.1.4'

loop_
_geom_angle_atom_site_label_1
_geom_angle_atom_site_label_2
_geom_angle_atom_site_label_3
_geom_angle
P1 Au1 Cl1 178.05(3)
P3 Au2 Cl2 174.91(3)
N2 P3 C34 111.28(16)
N2 P3 C16 109.37(15)
C34 P3 C16 102.19(17)
N2 P3 Au2 109.42(10)
C34 P3 Au2 109.10(12)
C16 P3 Au2 115.32(12)
N1 P1 C6 107.97(16)
N1 P1 C13 111.09(15)
C6 P1 C13 105.51(17)
N1 P1 Au1 110.20(11)
C6 P1 Au1 112.33(12)
C13 P1 Au1 109.65(12)
N1 P2 C5 104.97(16)
N1 P2 C44 104.51(15)
C5 P2 C44 103.54(17)
N2 P4 C46 104.29(16)
N2 P4 C12 106.47(15)
C46 P4 C12 103.57(17)
C38 N1 P1 115.1(2)
C38 N1 P2 124.8(2)
P1 N1 P2 119.89(17)
C28 N2 P3 115.2(2)
C28 N2 P4 125.5(2)
P3 N2 P4 119.17(16)
C2 C1 C28 117.8(3)
C2 C1 C41 118.8(3)
C28 C1 C41 123.3(3)
C19 C2 C1 121.5(3)
C19 C2 H2 119.2
C1 C2 H2 119.2
C10 C3 C38 118.5(3)
C10 C3 C11 118.3(3)
C38 C3 C11 123.2(3)
C23 C4 C13 121.4(3)
C23 C4 H4 119.3
C13 C4 H4 119.3
C42 C5 C43 118.3(3)
C42 C5 P2 127.7(3)
C43 C5 P2 114.0(3)
C27 C6 C15 119.0(4)
C27 C6 P1 117.6(3)
C15 C6 P1 123.3(3)
C36 C7 C16 120.5(4)
C36 C7 H7 119.7
C16 C7 H7 119.7
C37 C8 C27 119.6(4)
C37 C8 H8 120.2
C27 C8 H8 120.2
C24 C9 C33 120.0(4)
C24 C9 H9 120.0
C33 C9 H9 120.0
C18 C10 C3 121.2(3)
C18 C10 H10 119.4
C3 C10 H10 119.4
C3 C11 H11A 109.5
C3 C11 H11B 109.5
H11A C11 H11B 109.5
C3 C11 H11C 109.5
H11A C11 H11C 109.5
H11B C11 H11C 109.5
C22 C12 C59 117.6(4)
C22 C12 P4 127.8(3)
C59 C12 P4 114.5(3)
C31 C13 C4 118.6(3)
C31 C13 P1 124.4(3)
C4 C13 P1 117.0(3)
C29 C14 C28 118.6(3)
C29 C14 C54 119.4(3)
C28 C14 C54 122.0(3)
C49 C15 C6 119.7(4)
C49 C15 H15 120.2
C6 C15 H15 120.2
C7 C16 C55 119.4(3)
C7 C16 P3 119.2(3)
C55 C16 P3 121.4(3)
C34 C17 C24 120.6(4)
C34 C17 H17 119.7
C24 C17 H17 119.7
C35 C18 C10 119.0(4)
C35 C18 H18 120.5
C10 C18 H18 120.5
C2 C19 C29 119.8(3)
C2 C19 H19 120.1
C29 C19 H19 120.1
C35 C20 C38 117.6(3)
C35 C20 C48 119.8(3)
C38 C20 C48 122.6(3)
C57 C21 C32 120.2(4)
C57 C21 H21 119.9
C32 C21 H21 119.9
C53 C22 C12 121.1(4)
C53 C22 H22 119.4
C12 C22 H22 119.4
C4 C23 C45 119.1(4)
C4 C23 H23 120.4
C45 C23 H23 120.4
C9 C24 C17 120.2(4)
C9 C24 H24 119.9
C17 C24 H24 119.9
C33 C25 C34 120.9(4)
C33 C25 H25 119.5
C34 C25 H25 119.5
C30 C26 C46 121.2(4)
C30 C26 H26 119.4
C46 C26 H26 119.4
C8 C27 C6 120.8(4)
C8 C27 H27 119.6
C6 C27 H27 119.6
C14 C28 C1 121.5(3)
C14 C28 N2 118.3(3)
C1 C28 N2 120.1(3)
C14 C29 C19 120.8(4)
C14 C29 H29 119.6
C19 C29 H29 119.6
C63 C30 C26 120.1(4)
C63 C30 H30 119.9
C26 C30 H30 119.9
C56 C31 C13 120.2(4)
C56 C31 H31 119.9
C13 C31 H31 119.9
C21 C32 C44 121.5(4)
C21 C32 H32 119.3
C44 C32 H32 119.3
C25 C33 C9 119.7(4)
C25 C33 H33 120.2
C9 C33 H33 120.2
C17 C34 C25 118.6(3)
C17 C34 P3 126.6(3)
C25 C34 P3 114.7(3)
C18 C35 C20 122.5(4)
C18 C35 H35 118.7
C20 C35 H35 118.7
C7 C36 C52 119.6(4)
C7 C36 H36 120.2
C52 C36 H36 120.2
C49 C37 C8 120.1(4)
C49 C37 H37 119.9
C8 C37 H37 119.9
C3 C38 C20 121.2(3)
C3 C38 N1 119.1(3)
C20 C38 N1 119.7(3)
C44 C39 C58 121.9(4)
C44 C39 H39 119.0
C58 C39 H39 119.0
C46 C40 C62 121.0(4)
C46 C40 H40 119.5
C62 C40 H40 119.5
C1 C41 H41A 109.5
C1 C41 H41B 109.5
H41A C41 H41B 109.5
C1 C41 H41C 109.5
H41A C41 H41C 109.5
H41B C41 H41C 109.5
C61 C42 C5 120.1(4)
C61 C42 H42 119.9
C5 C42 H42 119.9
C50 C43 C5 120.4(4)
C50 C43 H43 119.8
C5 C43 H43 119.8
C39 C44 C32 116.8(3)
C39 C44 P2 126.1(3)
C32 C44 P2 116.8(3)
C56 C45 C23 120.1(3)
C56 C45 H45 119.9
C23 C45 H45 119.9
C40 C46 C26 117.7(4)
C40 C46 P4 114.2(3)
C26 C46 P4 128.1(3)
C51 C47 C53 119.3(4)
C51 C47 H47 120.4
C53 C47 H47 120.4
C20 C48 H48A 109.5
C20 C48 H48B 109.5
H48A C48 H48B 109.5
C20 C48 H48C 109.5
H48A C48 H48C 109.5
H48B C48 H48C 109.5
C37 C49 C15 120.8(4)
C37 C49 H49 119.6
C15 C49 H49 119.6
C64 C50 C43 120.5(4)
C64 C50 H50 119.7
C43 C50 H50 119.7
C47 C51 C59 120.5(4)
C47 C51 H51 119.7
C59 C51 H51 119.7
C60 C52 C36 120.2(4)
C60 C52 H52 119.9
C36 C52 H52 119.9
C22 C53 C47 120.4(4)
C22 C53 H53 119.8
C47 C53 H53 119.8
C14 C54 H54A 109.5
C14 C54 H54B 109.5
H54A C54 H54B 109.5
C14 C54 H54C 109.5
H54A C54 H54C 109.5
H54B C54 H54C 109.5
C60 C55 C16 119.7(4)
C60 C55 H55 120.1
C16 C55 H55 120.1
C45 C56 C31 120.6(3)
C45 C56 H56 119.7
C31 C56 H56 119.7
C58 C57 C21 119.4(4)
C58 C57 H57 120.3
C21 C57 H57 120.3
C57 C58 C39 120.1(4)
C57 C58 H58 120.0
C39 C58 H58 120.0
C51 C59 C12 121.0(4)
C51 C59 H59 119.5
C12 C59 H59 119.5
C55 C60 C52 120.6(4)
C55 C60 H60 119.7
C52 C60 H60 119.7
C64 C61 C42 120.6(4)
C64 C61 H61 119.7
C42 C61 H61 119.7
C63 C62 C40 120.2(4)
C63 C62 H62 119.9
C40 C62 H62 119.9
C62 C63 C30 119.8(4)
C62 C63 H63 120.1
C30 C63 H63 120.1
C50 C64 C61 120.1(4)
C50 C64 H64 120.0
C61 C64 H64 120.0

loop_
_geom_bond_atom_site_label_1
_geom_bond_atom_site_label_2
_geom_bond_distance
Au1 P1 2.2339(10)
Au1 Cl1 2.2796(10)
Au2 P3 2.2277(10)
Au2 Cl2 2.2788(9)
P3 N2 1.688(3)
P3 C34 1.815(4)
P3 C16 1.818(4)
P1 N1 1.690(3)
P1 C6 1.818(4)
P1 C13 1.822(3)
P2 N1 1.752(3)
P2 C5 1.826(4)
P2 C44 1.831(4)
P4 N2 1.749(3)
P4 C46 1.824(4)
P4 C12 1.827(4)
N1 C38 1.459(5)
N2 C28 1.457(4)
C1 C2 1.392(5)
C1 C28 1.402(5)
C1 C41 1.507(5)
C2 C19 1.381(5)
C2 H2 0.9300
C3 C10 1.394(5)
C3 C38 1.402(5)
C3 C11 1.510(5)
C4 C23 1.382(5)
C4 C13 1.396(5)
C4 H4 0.9300
C5 C42 1.394(5)
C5 C43 1.399(5)
C6 C27 1.394(5)
C6 C15 1.399(5)
C7 C36 1.383(5)
C7 C16 1.396(5)
C7 H7 0.9300
C8 C37 1.386(6)
C8 C27 1.386(5)
C8 H8 0.9300
C9 C24 1.374(5)
C9 C33 1.382(5)
C9 H9 0.9300
C10 C18 1.386(5)
C10 H10 0.9300
C11 H11A 0.9600
C11 H11B 0.9600
C11 H11C 0.9600
C12 C22 1.393(5)
C12 C59 1.399(5)
C13 C31 1.392(5)
C14 C29 1.387(5)
C14 C28 1.402(5)
C14 C54 1.508(5)
C15 C49 1.386(5)
C15 H15 0.9300
C16 C55 1.397(5)
C17 C34 1.382(5)
C17 C24 1.385(5)
C17 H17 0.9300
C18 C35 1.376(5)
C18 H18 0.9300
C19 C29 1.388(5)
C19 H19 0.9300
C20 C35 1.386(5)
C20 C38 1.406(5)
C20 C48 1.504(5)
C21 C57 1.375(5)
C21 C32 1.379(5)
C21 H21 0.9300
C22 C53 1.385(5)
C22 H22 0.9300
C23 C45 1.392(5)
C23 H23 0.9300
C24 H24 0.9300
C25 C33 1.381(5)
C25 C34 1.390(5)
C25 H25 0.9300
C26 C30 1.386(5)
C26 C46 1.396(5)
C26 H26 0.9300
C27 H27 0.9300
C29 H29 0.9300
C30 C63 1.386(6)
C30 H30 0.9300
C31 C56 1.385(5)
C31 H31 0.9300
C32 C44 1.397(5)
C32 H32 0.9300
C33 H33 0.9300
C35 H35 0.9300
C36 C52 1.388(5)
C36 H36 0.9300
C37 C49 1.379(6)
C37 H37 0.9300
C39 C44 1.379(5)
C39 C58 1.382(5)
C39 H39 0.9300
C40 C46 1.396(5)
C40 C62 1.397(6)
C40 H40 0.9300
C41 H41A 0.9600
C41 H41B 0.9600
C41 H41C 0.9600
C42 C61 1.389(5)
C42 H42 0.9300
C43 C50 1.387(5)
C43 H43 0.9300
C45 C56 1.379(5)
C45 H45 0.9300
C47 C51 1.374(5)
C47 C53 1.388(6)
C47 H47 0.9300
C48 H48A 0.9600
C48 H48B 0.9600
C48 H48C 0.9600
C49 H49 0.9300
C50 C64 1.362(6)
C50 H50 0.9300
C51 C59 1.389(5)
C51 H51 0.9300
C52 C60 1.384(6)
C52 H52 0.9300
C53 H53 0.9300
C54 H54A 0.9600
C54 H54B 0.9600
C54 H54C 0.9600
C55 C60 1.378(5)
C55 H55 0.9300
C56 H56 0.9300
C57 C58 1.374(6)
C57 H57 0.9300
C58 H58 0.9300
C59 H59 0.9300
C60 H60 0.9300
C61 C64 1.372(6)
C61 H61 0.9300
C62 C63 1.370(6)
C62 H62 0.9300
C63 H63 0.9300
C64 H64 0.9300
